data_7711966
loop_
_publ_author_name
'Schulz, Ji&#x159;&#xed;'
'Antala, Jakub'
'C&#xed;sa&#x159;ov&#xe1;, Ivana'
'&#x160;t&#x11b;pni&#x10d;ka, Petr'

_publ_section_title
;
 Beyond phosphorus: synthesis, reactivity, coordination behaviour and
 catalytic properties of 1,1'-bis(diphenylstibino)ferrocene.
;
_journal_issue 5
_journal_name_full 'Dalton transactions (Cambridge, England : 2003)'
_journal_page_first 1198
_journal_page_last 1211
_journal_paper_doi 10.1039/d2dt03770j
_journal_volume 52
_journal_year 2023
_chemical_formula_moiety 'C68 H56 Au Fe2 Sb4, Au Cl2, 0.5(C2 H4 Cl2)'
_chemical_formula_sum 'C69 H58 Au2 Cl3 Fe2 Sb4'
_chemical_formula_weight 1986.13
_space_group_crystal_system monoclinic
_space_group_IT_number 14
_space_group_name_Hall '-P 2yn'
_space_group_name_H-M_alt 'P 1 21/n 1'
_atom_sites_solution_hydrogens geom
_atom_sites_solution_primary direct
_atom_sites_solution_secondary difmap
_audit_creation_method SHELXL-2017/1
_audit_update_record
;
2022-11-11 deposited with the CCDC.	2022-12-15 downloaded from the CCDC.
;
_cell_angle_alpha 90
_cell_angle_beta 92.2350(10)
_cell_angle_gamma 90
_cell_formula_units_Z 4
_cell_length_a 13.1245(3)
_cell_length_b 21.5627(5)
_cell_length_c 22.3494(5)
_cell_measurement_reflns_used 9795
_cell_measurement_temperature 120(2)
_cell_measurement_theta_max 27.49
_cell_measurement_theta_min 2.62
_cell_volume 6320.1(2)
_computing_cell_refinement 'SAINT V8.40A (Bruker Nano, Inc., 2019)'
_computing_data_collection 'Bruker Instrument Service vV6.2.14'
_computing_data_reduction 'SAINT V8.40A (Bruker Nano, Inc., 2019)'
_computing_molecular_graphics 'PLATON (Spek, 2017)'
_computing_publication_material 'PLATON (Spek, 2017)'
_computing_structure_refinement 'SHELXL-2017/1 (Sheldrick, 2017)'
_computing_structure_solution 'SHELXT 2014/5 (Sheldrick, 2014)'
_diffrn_ambient_temperature 120(2)
_diffrn_measured_fraction_theta_full 0.999
_diffrn_measured_fraction_theta_max 0.995
_diffrn_measurement_device_type 'Bruker D8 VENTURE Kappa Duo with PHOTON 1000'
_diffrn_measurement_method '\f and \w scans'
_diffrn_radiation_monochromator 'Quazar Mo multilayer optic'
_diffrn_radiation_source 'I\mS micro-focus sealed tube'
_diffrn_radiation_type MoK\a
_diffrn_radiation_wavelength 0.71073
_diffrn_reflns_av_R_equivalents 0.0303
_diffrn_reflns_av_unetI/netI 0.0169
_diffrn_reflns_Laue_measured_fraction_full 0.999
_diffrn_reflns_Laue_measured_fraction_max 0.995
_diffrn_reflns_limit_h_max 17
_diffrn_reflns_limit_h_min -16
_diffrn_reflns_limit_k_max 23
_diffrn_reflns_limit_k_min -27
_diffrn_reflns_limit_l_max 25
_diffrn_reflns_limit_l_min -29
_diffrn_reflns_number 115573
_diffrn_reflns_point_group_measured_fraction_full 0.999
_diffrn_reflns_point_group_measured_fraction_max 0.995
_diffrn_reflns_theta_full 25.242
_diffrn_reflns_theta_max 27.505
_diffrn_reflns_theta_min 2.006
_exptl_absorpt_coefficient_mu 6.919
_exptl_absorpt_correction_T_max 0.42
_exptl_absorpt_correction_T_min 0.31
_exptl_absorpt_correction_type multi-scan
_exptl_absorpt_process_details 'SADABS-2016/2 - Bruker AXS'
_exptl_crystal_colour orange
_exptl_crystal_density_diffrn 2.087
_exptl_crystal_description prism
_exptl_crystal_F_000 3748
_exptl_crystal_size_max 0.21
_exptl_crystal_size_mid 0.20
_exptl_crystal_size_min 0.15
_refine_diff_density_max 1.421
_refine_diff_density_min -1.867
_refine_diff_density_rms 0.100
_refine_ls_extinction_method none
_refine_ls_goodness_of_fit_ref 1.050
_refine_ls_hydrogen_treatment constr
_refine_ls_matrix_type full
_refine_ls_number_parameters 737
_refine_ls_number_reflns 14434
_refine_ls_number_restraints 0
_refine_ls_restrained_S_all 1.050
_refine_ls_R_factor_all 0.0206
_refine_ls_R_factor_gt 0.0190
_refine_ls_shift/su_max 0.006
_refine_ls_shift/su_mean 0.000
_refine_ls_structure_factor_coef Fsqd
_refine_ls_weighting_details 'w=1/[\s^2^(Fo^2^)+(0.0171P)^2^+14.3500P] where P=(Fo^2^+2Fc^2^)/3'
_refine_ls_weighting_scheme calc
_refine_ls_wR_factor_gt 0.0451
_refine_ls_wR_factor_ref 0.0460
_reflns_Friedel_coverage 0.000
_reflns_number_gt 13742
_reflns_number_total 14434
_reflns_threshold_expression 'I > 2\s(I)'
_cod_data_source_file d2dt03770j3.cif
_cod_data_source_block js622
_cod_depositor_comments 'Adding full bibliography for 7711945--7711966.cif.'
_cod_original_sg_symbol_H-M 'P 21/n'
_cod_database_code 7711966
_shelx_shelxl_version_number 2017/1
_shelx_space_group_comment
;
The symmetry employed for this shelxl refinement is uniquely defined
by the following loop, which should always be used as a source of
symmetry information in preference to the above space-group names.
They are only intended as comments.
;
_shelx_estimated_absorpt_t_min 0.324
_shelx_estimated_absorpt_t_max 0.423

loop_
_space_group_symop_operation_xyz
'x, y, z'
'-x+1/2, y+1/2, -z+1/2'
'-x, -y, -z'
'x-1/2, -y-1/2, z-1/2'

loop_
_atom_site_label
_atom_site_type_symbol
_atom_site_fract_x
_atom_site_fract_y
_atom_site_fract_z
_atom_site_U_iso_or_equiv
_atom_site_adp_type
_atom_site_occupancy
_atom_site_site_symmetry_order
_atom_site_calc_flag
_atom_site_refinement_flags_posn
_atom_site_refinement_flags_adp
_atom_site_refinement_flags_occupancy
_atom_site_disorder_assembly
_atom_site_disorder_group
Au1 Au 0.65857(2) 0.72610(2) 0.63437(2) 0.01537(3) Uani 1 1 d . . . . .
Sb1 Sb 0.48990(2) 0.76327(2) 0.68503(2) 0.01858(4) Uani 1 1 d . . . . .
Sb2 Sb 0.60168(2) 0.62574(2) 0.57494(2) 0.01458(4) Uani 1 1 d . . . . .
Sb3 Sb 0.74319(2) 0.81035(2) 0.56641(2) 0.01569(4) Uani 1 1 d . . . . .
Sb4 Sb 0.80211(2) 0.70245(2) 0.71851(2) 0.01546(4) Uani 1 1 d . . . . .
Fe1 Fe 0.33367(3) 0.63544(2) 0.62250(2) 0.01663(8) Uani 1 1 d . . . . .
Fe2 Fe 0.98755(3) 0.79784(2) 0.64752(2) 0.01585(8) Uani 1 1 d . . . . .
C1 C 0.3756(2) 0.69504(13) 0.69019(12) 0.0192(5) Uani 1 1 d . . . . .
C2 C 0.3918(2) 0.63204(14) 0.70871(13) 0.0228(6) Uani 1 1 d . . . . .
H2 H 0.455237 0.614290 0.721544 0.027 Uiso 1 1 calc R U . . .
C3 C 0.2962(2) 0.60070(15) 0.70448(13) 0.0266(6) Uani 1 1 d . . . . .
H3 H 0.284895 0.558430 0.714212 0.032 Uiso 1 1 calc R U . . .
C4 C 0.2210(2) 0.64313(15) 0.68337(13) 0.0248(6) Uani 1 1 d . . . . .
H4 H 0.150693 0.634316 0.676136 0.030 Uiso 1 1 calc R U . . .
C5 C 0.2696(2) 0.70179(14) 0.67482(13) 0.0210(6) Uani 1 1 d . . . . .
H5 H 0.236901 0.738796 0.661258 0.025 Uiso 1 1 calc R U . . .
C6 C 0.4431(2) 0.61754(13) 0.56170(12) 0.0164(5) Uani 1 1 d . . . . .
C7 C 0.3805(2) 0.56389(14) 0.56984(13) 0.0203(6) Uani 1 1 d . . . . .
H7 H 0.403565 0.524384 0.583473 0.024 Uiso 1 1 calc R U . . .
C8 C 0.2782(2) 0.58010(15) 0.55399(13) 0.0250(6) Uani 1 1 d . . . . .
H8 H 0.221008 0.553216 0.555209 0.030 Uiso 1 1 calc R U . . .
C9 C 0.2758(2) 0.64286(16) 0.53609(13) 0.0247(6) Uani 1 1 d . . . . .
H9 H 0.216801 0.665260 0.522820 0.030 Uiso 1 1 calc R U . . .
C10 C 0.3770(2) 0.66693(14) 0.54134(12) 0.0205(6) Uani 1 1 d . . . . .
H10 H 0.397019 0.708245 0.532876 0.025 Uiso 1 1 calc R U . . .
C11 C 0.4920(2) 0.79245(15) 0.77587(14) 0.0249(6) Uani 1 1 d . . . . .
C12 C 0.5649(3) 0.83290(17) 0.79871(16) 0.0328(7) Uani 1 1 d . . . . .
H12 H 0.614495 0.849409 0.773253 0.039 Uiso 1 1 calc R U . . .
C13 C 0.5663(3) 0.84970(19) 0.85891(17) 0.0404(9) Uani 1 1 d . . . . .
H13 H 0.616263 0.878013 0.874273 0.048 Uiso 1 1 calc R U . . .
C14 C 0.4960(3) 0.8255(2) 0.89587(17) 0.0426(9) Uani 1 1 d . . . . .
H14 H 0.498607 0.836017 0.937190 0.051 Uiso 1 1 calc R U . . .
C15 C 0.4212(3) 0.7859(2) 0.87342(18) 0.0491(11) Uani 1 1 d . . . . .
H15 H 0.371288 0.770056 0.899005 0.059 Uiso 1 1 calc R U . . .
C16 C 0.4192(3) 0.76920(19) 0.81338(17) 0.0402(9) Uani 1 1 d . . . . .
H16 H 0.367963 0.741816 0.797929 0.048 Uiso 1 1 calc R U . . .
C17 C 0.4008(2) 0.83611(14) 0.64460(16) 0.0269(7) Uani 1 1 d . . . . .
C18 C 0.3967(3) 0.84371(16) 0.58284(17) 0.0345(8) Uani 1 1 d . . . . .
H18 H 0.436124 0.817317 0.558749 0.041 Uiso 1 1 calc R U . . .
C19 C 0.3357(3) 0.88948(18) 0.5556(2) 0.0452(10) Uani 1 1 d . . . . .
H19 H 0.332164 0.893504 0.513244 0.054 Uiso 1 1 calc R U . . .
C20 C 0.2805(3) 0.92901(19) 0.5909(2) 0.0519(11) Uani 1 1 d . . . . .
H20 H 0.239107 0.960461 0.572703 0.062 Uiso 1 1 calc R U . . .
C21 C 0.2854(3) 0.92279(18) 0.6522(2) 0.0479(10) Uani 1 1 d . . . . .
H21 H 0.247703 0.950275 0.676156 0.057 Uiso 1 1 calc R U . . .
C22 C 0.3453(3) 0.87636(16) 0.67963(19) 0.0364(8) Uani 1 1 d . . . . .
H22 H 0.348056 0.872290 0.721989 0.044 Uiso 1 1 calc R U . . .
C23 C 0.6438(2) 0.60905(13) 0.48496(12) 0.0176(5) Uani 1 1 d . . . . .
C24 C 0.5700(2) 0.61189(14) 0.43851(13) 0.0224(6) Uani 1 1 d . . . . .
H24 H 0.500787 0.619732 0.447039 0.027 Uiso 1 1 calc R U . . .
C25 C 0.5977(3) 0.60320(16) 0.37942(14) 0.0305(7) Uani 1 1 d . . . . .
H25 H 0.547747 0.605954 0.347609 0.037 Uiso 1 1 calc R U . . .
C26 C 0.6981(3) 0.59057(17) 0.36738(15) 0.0350(8) Uani 1 1 d . . . . .
H26 H 0.716848 0.584276 0.327198 0.042 Uiso 1 1 calc R U . . .
C27 C 0.7714(3) 0.58705(18) 0.41325(16) 0.0352(8) Uani 1 1 d . . . . .
H27 H 0.840096 0.577920 0.404631 0.042 Uiso 1 1 calc R U . . .
C28 C 0.7445(2) 0.59689(16) 0.47227(14) 0.0270(7) Uani 1 1 d . . . . .
H28 H 0.795163 0.595272 0.503783 0.032 Uiso 1 1 calc R U . . .
C29 C 0.6369(2) 0.53861(13) 0.61545(12) 0.0177(5) Uani 1 1 d . . . . .
C30 C 0.6359(2) 0.53296(14) 0.67767(13) 0.0234(6) Uani 1 1 d . . . . .
H30 H 0.620199 0.567932 0.701456 0.028 Uiso 1 1 calc R U . . .
C31 C 0.6579(2) 0.47641(15) 0.70482(14) 0.0276(7) Uani 1 1 d . . . . .
H31 H 0.656087 0.472494 0.747105 0.033 Uiso 1 1 calc R U . . .
C32 C 0.6825(2) 0.42561(15) 0.67017(14) 0.0278(7) Uani 1 1 d . . . . .
H32 H 0.697487 0.386841 0.688672 0.033 Uiso 1 1 calc R U . . .
C33 C 0.6850(3) 0.43150(15) 0.60867(15) 0.0282(7) Uani 1 1 d . . . . .
H33 H 0.702803 0.396834 0.585005 0.034 Uiso 1 1 calc R U . . .
C34 C 0.6617(2) 0.48799(14) 0.58120(13) 0.0231(6) Uani 1 1 d . . . . .
H34 H 0.662800 0.491659 0.538875 0.028 Uiso 1 1 calc R U . . .
C51 C 0.9021(2) 0.79897(13) 0.56923(12) 0.0173(5) Uani 1 1 d . . . . .
C52 C 0.9843(2) 0.84275(15) 0.56735(13) 0.0232(6) Uani 1 1 d . . . . .
H52 H 0.977606 0.886244 0.561632 0.028 Uiso 1 1 calc R U . . .
C53 C 1.0779(2) 0.80943(16) 0.57559(14) 0.0266(7) Uani 1 1 d . . . . .
H53 H 1.144350 0.826889 0.576416 0.032 Uiso 1 1 calc R U . . .
C54 C 1.0542(2) 0.74598(16) 0.58229(14) 0.0252(6) Uani 1 1 d . . . . .
H54 H 1.102193 0.713386 0.588303 0.030 Uiso 1 1 calc R U . . .
C55 C 0.9465(2) 0.73911(14) 0.57852(12) 0.0192(5) Uani 1 1 d . . . . .
H55 H 0.910226 0.701200 0.581649 0.023 Uiso 1 1 calc R U . . .
C56 C 0.9176(2) 0.77041(13) 0.72314(12) 0.0175(5) Uani 1 1 d . . . . .
C57 C 0.9018(2) 0.83517(13) 0.71238(12) 0.0193(5) Uani 1 1 d . . . . .
H57 H 0.837505 0.854926 0.706204 0.023 Uiso 1 1 calc R U . . .
C58 C 0.9984(2) 0.86500(15) 0.71250(13) 0.0249(6) Uani 1 1 d . . . . .
H58 H 1.009945 0.908014 0.706540 0.030 Uiso 1 1 calc R U . . .
C59 C 1.0748(2) 0.81903(15) 0.72313(13) 0.0245(6) Uani 1 1 d . . . . .
H59 H 1.146284 0.826084 0.725661 0.029 Uiso 1 1 calc R U . . .
C60 C 1.0255(2) 0.76047(14) 0.72932(13) 0.0211(6) Uani 1 1 d . . . . .
H60 H 1.058356 0.721750 0.736302 0.025 Uiso 1 1 calc R U . . .
C61 C 0.7193(2) 0.81455(14) 0.47156(13) 0.0208(6) Uani 1 1 d . . . . .
C62 C 0.6467(2) 0.77740(15) 0.44326(14) 0.0251(6) Uani 1 1 d . . . . .
H62 H 0.605707 0.750834 0.466243 0.030 Uiso 1 1 calc R U . . .
C63 C 0.6331(3) 0.77865(17) 0.38106(15) 0.0309(7) Uani 1 1 d . . . . .
H63 H 0.583483 0.752673 0.361723 0.037 Uiso 1 1 calc R U . . .
C64 C 0.6917(3) 0.81762(17) 0.34770(14) 0.0323(7) Uani 1 1 d . . . . .
H64 H 0.681239 0.819255 0.305435 0.039 Uiso 1 1 calc R U . . .
C65 C 0.7661(3) 0.85447(18) 0.37562(15) 0.0348(8) Uani 1 1 d . . . . .
H65 H 0.806542 0.881102 0.352415 0.042 Uiso 1 1 calc R U . . .
C66 C 0.7814(3) 0.85251(16) 0.43752(14) 0.0297(7) Uani 1 1 d . . . . .
H66 H 0.833707 0.876744 0.456582 0.036 Uiso 1 1 calc R U . . .
C67 C 0.7280(2) 0.90413(14) 0.59442(13) 0.0235(6) Uani 1 1 d . . . . .
C68 C 0.7802(3) 0.95273(16) 0.56900(17) 0.0368(8) Uani 1 1 d . . . . .
H68 H 0.820337 0.945636 0.535179 0.044 Uiso 1 1 calc R U . . .
C69 C 0.7736(3) 1.01225(17) 0.5934(2) 0.0447(9) Uani 1 1 d . . . . .
H69 H 0.809972 1.045398 0.576066 0.054 Uiso 1 1 calc R U . . .
C70 C 0.7166(3) 1.02334(18) 0.64096(18) 0.0412(9) Uani 1 1 d . . . . .
H70 H 0.711774 1.064239 0.656402 0.049 Uiso 1 1 calc R U . . .
C71 C 0.6648(3) 0.97513(18) 0.66754(17) 0.0385(8) Uani 1 1 d . . . . .
H71 H 0.624729 0.982817 0.701259 0.046 Uiso 1 1 calc R U . . .
C72 C 0.6720(2) 0.91562(16) 0.64445(15) 0.0302(7) Uani 1 1 d . . . . .
H72 H 0.638078 0.882367 0.663199 0.036 Uiso 1 1 calc R U . . .
C73 C 0.7565(2) 0.70416(14) 0.80918(13) 0.0228(6) Uani 1 1 d . . . . .
C74 C 0.8163(3) 0.7335(2) 0.85284(16) 0.0418(9) Uani 1 1 d . . . . .
H74 H 0.877943 0.753459 0.842916 0.050 Uiso 1 1 calc R U . . .
C75 C 0.7846(4) 0.7335(3) 0.91185(18) 0.0662(15) Uani 1 1 d . . . . .
H75 H 0.825124 0.753432 0.942296 0.079 Uiso 1 1 calc R U . . .
C76 C 0.6950(4) 0.7048(3) 0.9261(2) 0.0654(15) Uani 1 1 d . . . . .
H76 H 0.674487 0.704746 0.966430 0.078 Uiso 1 1 calc R U . . .
C77 C 0.6352(4) 0.6762(2) 0.8824(2) 0.0533(12) Uani 1 1 d . . . . .
H77 H 0.573059 0.656849 0.892365 0.064 Uiso 1 1 calc R U . . .
C78 C 0.6659(3) 0.67589(16) 0.82388(16) 0.0348(8) Uani 1 1 d . . . . .
H78 H 0.624744 0.656171 0.793598 0.042 Uiso 1 1 calc R U . . .
C79 C 0.8975(2) 0.62196(13) 0.72176(13) 0.0212(6) Uani 1 1 d . . . . .
C80 C 0.9635(2) 0.61204(15) 0.77140(14) 0.0259(6) Uani 1 1 d . . . . .
H80 H 0.963051 0.639864 0.804342 0.031 Uiso 1 1 calc R U . . .
C81 C 1.0299(3) 0.56180(16) 0.77298(16) 0.0325(7) Uani 1 1 d . . . . .
H81 H 1.074866 0.555404 0.806744 0.039 Uiso 1 1 calc R U . . .
C82 C 1.0300(3) 0.52104(17) 0.72495(17) 0.0371(8) Uani 1 1 d . . . . .
H82 H 1.075355 0.486688 0.725711 0.045 Uiso 1 1 calc R U . . .
C83 C 0.9640(3) 0.53043(16) 0.67589(16) 0.0345(8) Uani 1 1 d . . . . .
H83 H 0.963447 0.502010 0.643404 0.041 Uiso 1 1 calc R U . . .
C84 C 0.8985(2) 0.58124(15) 0.67388(14) 0.0272(6) Uani 1 1 d . . . . .
H84 H 0.854543 0.587958 0.639721 0.033 Uiso 1 1 calc R U . . .
Au2 Au 1.000000 0.500000 0.500000 0.02162(4) Uani 1 2 d S . P . .
Cl1 Cl 1.01230(6) 0.59630(4) 0.53823(4) 0.02866(15) Uani 1 1 d . . . . .
Au3 Au 1.01579(2) 1.01436(2) 0.57215(2) 0.04364(8) Uani 0.5 1 d . . P . .
Cl2 Cl 0.97538(17) 0.99326(9) 0.47447(11) 0.0488(5) Uani 0.5 1 d . . P . .
Cl3 Cl 1.04681(17) 1.03181(9) 0.67104(11) 0.0521(5) Uani 0.5 1 d . . P . .
C1S C 0.4802(3) 0.9948(2) 0.46872(19) 0.0474(10) Uani 1 1 d . . . . .
H1S1 H 0.505721 1.027600 0.442166 0.057 Uiso 1 1 calc R U . . .
H1S2 H 0.404785 0.996308 0.467064 0.057 Uiso 1 1 calc R U . . .
Cl1S Cl 0.52277(10) 0.92040(6) 0.44439(5) 0.0595(3) Uani 1 1 d . . . . .

loop_
_atom_site_aniso_label
_atom_site_aniso_U_11
_atom_site_aniso_U_22
_atom_site_aniso_U_33
_atom_site_aniso_U_23
_atom_site_aniso_U_13
_atom_site_aniso_U_12
Au1 0.01301(5) 0.01717(5) 0.01597(5) -0.00158(4) 0.00080(4) -0.00136(3)
Sb1 0.01352(8) 0.02037(9) 0.02204(9) -0.00631(7) 0.00315(7) -0.00124(6)
Sb2 0.01415(8) 0.01530(8) 0.01424(8) -0.00146(6) -0.00014(6) 0.00005(6)
Sb3 0.01748(8) 0.01537(9) 0.01418(8) 0.00087(6) 0.00007(6) 0.00070(6)
Sb4 0.01500(8) 0.01910(9) 0.01228(8) 0.00067(7) 0.00041(6) -0.00080(6)
Fe1 0.01450(17) 0.01898(19) 0.01646(18) -0.00282(15) 0.00126(14) -0.00134(14)
Fe2 0.01516(17) 0.01740(19) 0.01509(18) -0.00267(15) 0.00180(14) -0.00142(14)
C1 0.0193(13) 0.0217(14) 0.0169(13) -0.0063(11) 0.0033(10) -0.0034(10)
C2 0.0241(14) 0.0277(16) 0.0166(13) -0.0011(11) 0.0000(11) -0.0010(12)
C3 0.0327(16) 0.0284(16) 0.0188(14) 0.0016(12) 0.0042(12) -0.0082(13)
C4 0.0192(14) 0.0342(17) 0.0214(14) -0.0059(12) 0.0074(11) -0.0065(12)
C5 0.0160(13) 0.0258(15) 0.0216(14) -0.0064(12) 0.0053(10) -0.0011(11)
C6 0.0146(12) 0.0203(13) 0.0143(12) -0.0024(10) 0.0001(9) 0.0004(10)
C7 0.0195(13) 0.0192(14) 0.0221(14) -0.0062(11) 0.0022(11) -0.0017(10)
C8 0.0183(13) 0.0322(17) 0.0246(15) -0.0130(13) 0.0011(11) -0.0044(12)
C9 0.0189(13) 0.0380(18) 0.0168(14) -0.0057(12) -0.0027(11) 0.0047(12)
C10 0.0227(14) 0.0238(15) 0.0152(13) -0.0008(11) 0.0013(10) 0.0035(11)
C11 0.0201(14) 0.0266(16) 0.0281(16) -0.0108(13) 0.0018(12) 0.0011(11)
C12 0.0306(17) 0.0359(19) 0.0317(18) -0.0079(15) -0.0021(13) -0.0066(14)
C13 0.0375(19) 0.044(2) 0.039(2) -0.0186(17) -0.0068(16) -0.0056(16)
C14 0.049(2) 0.051(2) 0.0284(18) -0.0182(17) -0.0005(16) 0.0046(18)
C15 0.049(2) 0.063(3) 0.036(2) -0.0196(19) 0.0186(17) -0.015(2)
C16 0.0378(19) 0.051(2) 0.0330(19) -0.0194(17) 0.0133(15) -0.0149(16)
C17 0.0180(14) 0.0197(15) 0.0429(19) -0.0020(13) 0.0002(12) -0.0036(11)
C18 0.0337(18) 0.0281(17) 0.042(2) 0.0047(15) 0.0010(15) -0.0055(14)
C19 0.044(2) 0.033(2) 0.057(3) 0.0147(18) -0.0096(18) -0.0064(16)
C20 0.038(2) 0.031(2) 0.086(3) 0.014(2) -0.010(2) -0.0020(16)
C21 0.0316(19) 0.0294(19) 0.083(3) -0.004(2) 0.0027(19) 0.0070(15)
C22 0.0269(16) 0.0299(18) 0.053(2) -0.0061(16) 0.0030(15) 0.0041(13)
C23 0.0197(13) 0.0157(13) 0.0177(13) 0.0001(10) 0.0036(10) -0.0015(10)
C24 0.0253(14) 0.0237(15) 0.0183(14) -0.0002(11) 0.0012(11) 0.0006(11)
C25 0.0408(18) 0.0328(18) 0.0176(15) 0.0007(13) -0.0005(13) -0.0031(14)
C26 0.047(2) 0.0374(19) 0.0220(16) -0.0012(14) 0.0135(14) -0.0061(15)
C27 0.0297(17) 0.044(2) 0.0328(18) -0.0038(15) 0.0142(14) -0.0026(15)
C28 0.0218(14) 0.0356(18) 0.0240(15) -0.0021(13) 0.0051(12) -0.0020(12)
C29 0.0147(12) 0.0204(14) 0.0177(13) -0.0003(11) -0.0018(10) -0.0013(10)
C30 0.0275(15) 0.0231(15) 0.0198(14) -0.0017(12) 0.0022(11) 0.0017(12)
C31 0.0334(16) 0.0309(17) 0.0186(14) 0.0056(12) 0.0006(12) 0.0009(13)
C32 0.0301(16) 0.0248(16) 0.0284(16) 0.0088(13) 0.0005(13) 0.0030(12)
C33 0.0353(17) 0.0219(15) 0.0273(16) -0.0022(13) -0.0002(13) 0.0067(13)
C34 0.0294(15) 0.0209(15) 0.0187(14) -0.0001(11) -0.0028(11) 0.0017(12)
C51 0.0186(13) 0.0203(14) 0.0130(12) -0.0013(10) 0.0013(10) -0.0019(10)
C52 0.0265(15) 0.0249(15) 0.0184(14) 0.0030(12) 0.0037(11) -0.0056(12)
C53 0.0200(14) 0.0382(18) 0.0220(15) -0.0056(13) 0.0068(11) -0.0059(12)
C54 0.0190(14) 0.0334(17) 0.0232(15) -0.0099(13) 0.0032(11) 0.0049(12)
C55 0.0191(13) 0.0214(14) 0.0171(13) -0.0059(11) 0.0017(10) 0.0010(10)
C56 0.0177(13) 0.0223(14) 0.0124(12) -0.0021(10) -0.0004(10) -0.0019(10)
C57 0.0218(13) 0.0217(14) 0.0147(13) -0.0064(11) 0.0036(10) 0.0013(11)
C58 0.0297(15) 0.0232(15) 0.0220(15) -0.0092(12) 0.0033(12) -0.0050(12)
C59 0.0213(14) 0.0326(17) 0.0194(14) -0.0052(12) -0.0022(11) -0.0068(12)
C60 0.0172(13) 0.0275(15) 0.0183(14) 0.0010(11) -0.0037(10) -0.0004(11)
C61 0.0242(14) 0.0223(14) 0.0157(13) 0.0021(11) -0.0010(11) 0.0027(11)
C62 0.0268(15) 0.0252(16) 0.0231(15) 0.0024(12) -0.0008(12) -0.0028(12)
C63 0.0291(16) 0.0376(19) 0.0253(16) -0.0029(14) -0.0082(13) -0.0037(13)
C64 0.0350(17) 0.044(2) 0.0180(15) 0.0006(14) -0.0026(13) 0.0045(15)
C65 0.0425(19) 0.042(2) 0.0207(16) 0.0066(14) 0.0047(14) -0.0049(16)
C66 0.0323(17) 0.0348(18) 0.0222(15) 0.0003(13) 0.0014(12) -0.0077(14)
C67 0.0279(15) 0.0196(14) 0.0231(15) -0.0035(12) 0.0018(12) 0.0042(11)
C68 0.047(2) 0.0265(17) 0.0376(19) -0.0011(15) 0.0098(16) 0.0031(15)
C69 0.052(2) 0.0210(17) 0.062(3) -0.0012(17) 0.0047(19) -0.0002(16)
C70 0.045(2) 0.0287(19) 0.049(2) -0.0117(17) -0.0034(17) 0.0076(16)
C71 0.0384(19) 0.039(2) 0.038(2) -0.0108(16) 0.0043(15) 0.0108(16)
C72 0.0284(16) 0.0301(17) 0.0322(17) -0.0017(14) 0.0024(13) 0.0052(13)
C73 0.0268(15) 0.0259(15) 0.0160(13) 0.0048(11) 0.0049(11) 0.0077(12)
C74 0.044(2) 0.061(3) 0.0201(16) -0.0078(16) -0.0004(15) 0.0035(18)
C75 0.083(4) 0.095(4) 0.0194(19) -0.016(2) -0.006(2) 0.024(3)
C76 0.095(4) 0.074(3) 0.029(2) 0.016(2) 0.032(2) 0.033(3)
C77 0.070(3) 0.043(2) 0.050(3) 0.017(2) 0.040(2) 0.015(2)
C78 0.0408(19) 0.0303(18) 0.0344(18) 0.0069(14) 0.0166(15) 0.0051(14)
C79 0.0211(13) 0.0187(14) 0.0242(14) 0.0025(11) 0.0038(11) -0.0011(11)
C80 0.0271(15) 0.0241(15) 0.0265(16) 0.0044(12) 0.0010(12) -0.0006(12)
C81 0.0282(16) 0.0307(18) 0.0385(19) 0.0113(15) 0.0002(14) 0.0028(13)
C82 0.0367(19) 0.0282(18) 0.047(2) 0.0097(16) 0.0130(16) 0.0094(14)
C83 0.044(2) 0.0252(17) 0.0354(19) -0.0027(14) 0.0129(15) 0.0038(14)
C84 0.0288(16) 0.0288(17) 0.0241(15) -0.0007(13) 0.0032(12) -0.0006(13)
Au2 0.01994(7) 0.02132(8) 0.02356(8) -0.00020(6) 0.00031(6) 0.00197(6)
Cl1 0.0300(4) 0.0237(4) 0.0323(4) -0.0025(3) 0.0009(3) 0.0012(3)
Au3 0.04050(16) 0.02046(13) 0.0706(2) 0.00180(14) 0.01076(15) -0.00836(11)
Cl2 0.0580(13) 0.0350(10) 0.0545(13) 0.0106(9) 0.0183(10) -0.0098(8)
Cl3 0.0554(12) 0.0307(9) 0.0700(14) -0.0101(9) 0.0005(10) -0.0136(8)
C1S 0.054(2) 0.039(2) 0.049(2) 0.0018(18) -0.0005(19) 0.0086(18)
Cl1S 0.0670(7) 0.0532(7) 0.0581(7) -0.0108(5) -0.0021(5) 0.0228(5)

loop_
_atom_type_symbol
_atom_type_description
_atom_type_scat_dispersion_real
_atom_type_scat_dispersion_imag
_atom_type_scat_source
C C 0.0033 0.0016 'International Tables Vol C Tables 4.2.6.8 and 6.1.1.4'
H H 0.0000 0.0000 'International Tables Vol C Tables 4.2.6.8 and 6.1.1.4'
Au Au -2.0133 8.8022 'International Tables Vol C Tables 4.2.6.8 and 6.1.1.4'
Cl Cl 0.1484 0.1585 'International Tables Vol C Tables 4.2.6.8 and 6.1.1.4'
Fe Fe 0.3463 0.8444 'International Tables Vol C Tables 4.2.6.8 and 6.1.1.4'
Sb Sb -0.5866 1.5461 'International Tables Vol C Tables 4.2.6.8 and 6.1.1.4'

loop_
_geom_angle_atom_site_label_1
_geom_angle_atom_site_label_2
_geom_angle_atom_site_label_3
_geom_angle
_geom_angle_site_symmetry_1
_geom_angle_site_symmetry_3
_geom_angle_publ_flag
Sb2 Au1 Sb3 113.130(7) . . ?
Sb2 Au1 Sb1 103.831(7) . . ?
Sb3 Au1 Sb1 114.510(7) . . ?
Sb2 Au1 Sb4 112.237(7) . . ?
Sb3 Au1 Sb4 103.680(6) . . ?
Sb1 Au1 Sb4 109.666(7) . . ?
C1 Sb1 C11 97.88(11) . . ?
C1 Sb1 C17 99.05(11) . . ?
C11 Sb1 C17 99.94(13) . . ?
C1 Sb1 Au1 114.87(8) . . ?
C11 Sb1 Au1 121.22(8) . . ?
C17 Sb1 Au1 119.61(9) . . ?
C6 Sb2 C29 100.58(10) . . ?
C6 Sb2 C23 98.30(10) . . ?
C29 Sb2 C23 101.06(11) . . ?
C6 Sb2 Au1 113.63(7) . . ?
C29 Sb2 Au1 117.28(7) . . ?
C23 Sb2 Au1 122.33(7) . . ?
C51 Sb3 C67 101.91(11) . . ?
C51 Sb3 C61 98.17(11) . . ?
C67 Sb3 C61 103.90(11) . . ?
C51 Sb3 Au1 110.00(8) . . ?
C67 Sb3 Au1 116.00(8) . . ?
C61 Sb3 Au1 123.51(8) . . ?
C56 Sb4 C73 99.72(11) . . ?
C56 Sb4 C79 98.25(11) . . ?
C73 Sb4 C79 99.62(11) . . ?
C56 Sb4 Au1 112.93(8) . . ?
C73 Sb4 Au1 116.79(8) . . ?
C79 Sb4 Au1 125.26(8) . . ?
C10 Fe1 C1 111.88(12) . . ?
C10 Fe1 C2 138.01(12) . . ?
C1 Fe1 C2 41.04(12) . . ?
C10 Fe1 C5 114.21(12) . . ?
C1 Fe1 C5 40.83(11) . . ?
C2 Fe1 C5 68.53(12) . . ?
C10 Fe1 C7 68.87(12) . . ?
C1 Fe1 C7 145.09(11) . . ?
C2 Fe1 C7 113.86(12) . . ?
C5 Fe1 C7 172.95(11) . . ?
C10 Fe1 C8 68.45(12) . . ?
C1 Fe1 C8 174.42(12) . . ?
C2 Fe1 C8 142.22(13) . . ?
C5 Fe1 C8 133.67(12) . . ?
C7 Fe1 C8 40.48(11) . . ?
C10 Fe1 C6 41.13(11) . . ?
C1 Fe1 C6 115.66(11) . . ?
C2 Fe1 C6 111.81(11) . . ?
C5 Fe1 C6 145.35(11) . . ?
C7 Fe1 C6 40.94(11) . . ?
C8 Fe1 C6 68.50(11) . . ?
C10 Fe1 C9 40.79(12) . . ?
C1 Fe1 C9 136.55(13) . . ?
C2 Fe1 C9 177.57(13) . . ?
C5 Fe1 C9 109.70(12) . . ?
C7 Fe1 C9 68.10(12) . . ?
C8 Fe1 C9 40.21(13) . . ?
C6 Fe1 C9 68.59(11) . . ?
C10 Fe1 C4 142.67(12) . . ?
C1 Fe1 C4 68.85(11) . . ?
C2 Fe1 C4 68.35(12) . . ?
C5 Fe1 C4 40.87(12) . . ?
C7 Fe1 C4 132.91(12) . . ?
C8 Fe1 C4 107.32(12) . . ?
C6 Fe1 C4 173.74(12) . . ?
C9 Fe1 C4 111.53(12) . . ?
C10 Fe1 C3 177.12(13) . . ?
C1 Fe1 C3 68.69(12) . . ?
C2 Fe1 C3 40.67(12) . . ?
C5 Fe1 C3 68.17(13) . . ?
C7 Fe1 C3 108.96(13) . . ?
C8 Fe1 C3 111.27(13) . . ?
C6 Fe1 C3 135.99(12) . . ?
C9 Fe1 C3 140.67(13) . . ?
C4 Fe1 C3 40.20(13) . . ?
C52 Fe2 C57 116.45(12) . . ?
C52 Fe2 C51 41.22(11) . . ?
C57 Fe2 C51 107.77(11) . . ?
C52 Fe2 C60 166.40(12) . . ?
C57 Fe2 C60 68.94(12) . . ?
C51 Fe2 C60 151.50(11) . . ?
C52 Fe2 C56 150.63(12) . . ?
C57 Fe2 C56 41.08(11) . . ?
C51 Fe2 C56 117.59(11) . . ?
C60 Fe2 C56 41.10(11) . . ?
C52 Fe2 C53 40.94(13) . . ?
C57 Fe2 C53 149.68(13) . . ?
C51 Fe2 C53 68.97(12) . . ?
C60 Fe2 C53 128.49(12) . . ?
C56 Fe2 C53 167.67(13) . . ?
C52 Fe2 C55 68.66(12) . . ?
C57 Fe2 C55 130.03(11) . . ?
C51 Fe2 C55 40.84(11) . . ?
C60 Fe2 C55 118.50(12) . . ?
C56 Fe2 C55 109.26(11) . . ?
C53 Fe2 C55 68.19(12) . . ?
C52 Fe2 C58 106.60(13) . . ?
C57 Fe2 C58 40.72(11) . . ?
C51 Fe2 C58 128.25(12) . . ?
C60 Fe2 C58 68.71(13) . . ?
C56 Fe2 C58 68.88(12) . . ?
C53 Fe2 C58 116.29(13) . . ?
C55 Fe2 C58 167.64(12) . . ?
C52 Fe2 C59 127.58(12) . . ?
C57 Fe2 C59 68.44(12) . . ?
C51 Fe2 C59 166.39(12) . . ?
C60 Fe2 C59 40.80(12) . . ?
C56 Fe2 C59 68.78(11) . . ?
C53 Fe2 C59 107.29(12) . . ?
C55 Fe2 C59 151.27(12) . . ?
C58 Fe2 C59 40.55(13) . . ?
C52 Fe2 C54 68.30(13) . . ?
C57 Fe2 C54 168.76(12) . . ?
C51 Fe2 C54 68.52(12) . . ?
C60 Fe2 C54 108.92(13) . . ?
C56 Fe2 C54 130.22(13) . . ?
C53 Fe2 C54 40.21(13) . . ?
C55 Fe2 C54 40.43(11) . . ?
C58 Fe2 C54 149.85(12) . . ?
C59 Fe2 C54 117.67(12) . . ?
C5 C1 C2 107.4(3) . . ?
C5 C1 Fe1 69.77(16) . . ?
C2 C1 Fe1 69.55(16) . . ?
C5 C1 Sb1 127.2(2) . . ?
C2 C1 Sb1 125.4(2) . . ?
Fe1 C1 Sb1 124.76(13) . . ?
C3 C2 C1 108.0(3) . . ?
C3 C2 Fe1 70.08(17) . . ?
C1 C2 Fe1 69.42(16) . . ?
C3 C2 H2 126.0 . . ?
C1 C2 H2 126.0 . . ?
Fe1 C2 H2 126.1 . . ?
C4 C3 C2 108.5(3) . . ?
C4 C3 Fe1 69.81(17) . . ?
C2 C3 Fe1 69.25(17) . . ?
C4 C3 H3 125.8 . . ?
C2 C3 H3 125.8 . . ?
Fe1 C3 H3 126.7 . . ?
C3 C4 C5 107.9(3) . . ?
C3 C4 Fe1 69.98(17) . . ?
C5 C4 Fe1 69.35(16) . . ?
C3 C4 H4 126.0 . . ?
C5 C4 H4 126.0 . . ?
Fe1 C4 H4 126.2 . . ?
C1 C5 C4 108.2(3) . . ?
C1 C5 Fe1 69.41(16) . . ?
C4 C5 Fe1 69.78(17) . . ?
C1 C5 H5 125.9 . . ?
C4 C5 H5 125.9 . . ?
Fe1 C5 H5 126.5 . . ?
C7 C6 C10 107.2(2) . . ?
C7 C6 Fe1 69.43(15) . . ?
C10 C6 Fe1 68.92(15) . . ?
C7 C6 Sb2 128.3(2) . . ?
C10 C6 Sb2 124.5(2) . . ?
Fe1 C6 Sb2 127.37(13) . . ?
C8 C7 C6 108.1(3) . . ?
C8 C7 Fe1 69.86(16) . . ?
C6 C7 Fe1 69.63(15) . . ?
C8 C7 H7 126.0 . . ?
C6 C7 H7 126.0 . . ?
Fe1 C7 H7 126.1 . . ?
C9 C8 C7 108.5(3) . . ?
C9 C8 Fe1 69.96(17) . . ?
C7 C8 Fe1 69.66(16) . . ?
C9 C8 H8 125.7 . . ?
C7 C8 H8 125.7 . . ?
Fe1 C8 H8 126.2 . . ?
C8 C9 C10 108.3(3) . . ?
C8 C9 Fe1 69.83(17) . . ?
C10 C9 Fe1 69.02(16) . . ?
C8 C9 H9 125.8 . . ?
C10 C9 H9 125.8 . . ?
Fe1 C9 H9 126.9 . . ?
C9 C10 C6 107.8(3) . . ?
C9 C10 Fe1 70.18(17) . . ?
C6 C10 Fe1 69.95(16) . . ?
C9 C10 H10 126.1 . . ?
C6 C10 H10 126.1 . . ?
Fe1 C10 H10 125.4 . . ?
C12 C11 C16 119.3(3) . . ?
C12 C11 Sb1 121.6(2) . . ?
C16 C11 Sb1 119.1(2) . . ?
C11 C12 C13 120.3(3) . . ?
C11 C12 H12 119.8 . . ?
C13 C12 H12 119.8 . . ?
C14 C13 C12 120.1(3) . . ?
C14 C13 H13 120.0 . . ?
C12 C13 H13 120.0 . . ?
C13 C14 C15 120.2(3) . . ?
C13 C14 H14 119.9 . . ?
C15 C14 H14 119.9 . . ?
C14 C15 C16 119.9(4) . . ?
C14 C15 H15 120.1 . . ?
C16 C15 H15 120.1 . . ?
C11 C16 C15 120.2(3) . . ?
C11 C16 H16 119.9 . . ?
C15 C16 H16 119.9 . . ?
C18 C17 C22 119.0(3) . . ?
C18 C17 Sb1 120.4(2) . . ?
C22 C17 Sb1 120.6(3) . . ?
C17 C18 C19 121.1(4) . . ?
C17 C18 H18 119.5 . . ?
C19 C18 H18 119.5 . . ?
C20 C19 C18 119.4(4) . . ?
C20 C19 H19 120.3 . . ?
C18 C19 H19 120.3 . . ?
C21 C20 C19 120.1(4) . . ?
C21 C20 H20 119.9 . . ?
C19 C20 H20 119.9 . . ?
C20 C21 C22 120.6(4) . . ?
C20 C21 H21 119.7 . . ?
C22 C21 H21 119.7 . . ?
C17 C22 C21 119.8(4) . . ?
C17 C22 H22 120.1 . . ?
C21 C22 H22 120.1 . . ?
C28 C23 C24 119.8(3) . . ?
C28 C23 Sb2 120.5(2) . . ?
C24 C23 Sb2 119.7(2) . . ?
C23 C24 C25 120.0(3) . . ?
C23 C24 H24 120.0 . . ?
C25 C24 H24 120.0 . . ?
C26 C25 C24 119.8(3) . . ?
C26 C25 H25 120.1 . . ?
C24 C25 H25 120.1 . . ?
C27 C26 C25 120.5(3) . . ?
C27 C26 H26 119.7 . . ?
C25 C26 H26 119.7 . . ?
C26 C27 C28 120.0(3) . . ?
C26 C27 H27 120.0 . . ?
C28 C27 H27 120.0 . . ?
C23 C28 C27 120.0(3) . . ?
C23 C28 H28 120.0 . . ?
C27 C28 H28 120.0 . . ?
C34 C29 C30 119.7(3) . . ?
C34 C29 Sb2 121.0(2) . . ?
C30 C29 Sb2 119.4(2) . . ?
C31 C30 C29 120.2(3) . . ?
C31 C30 H30 119.9 . . ?
C29 C30 H30 119.9 . . ?
C32 C31 C30 119.9(3) . . ?
C32 C31 H31 120.0 . . ?
C30 C31 H31 120.0 . . ?
C33 C32 C31 119.9(3) . . ?
C33 C32 H32 120.1 . . ?
C31 C32 H32 120.1 . . ?
C32 C33 C34 120.3(3) . . ?
C32 C33 H33 119.8 . . ?
C34 C33 H33 119.8 . . ?
C29 C34 C33 120.0(3) . . ?
C29 C34 H34 120.0 . . ?
C33 C34 H34 120.0 . . ?
C55 C51 C52 107.2(2) . . ?
C55 C51 Fe2 69.96(16) . . ?
C52 C51 Fe2 69.19(16) . . ?
C55 C51 Sb3 120.6(2) . . ?
C52 C51 Sb3 132.0(2) . . ?
Fe2 C51 Sb3 122.62(13) . . ?
C53 C52 C51 108.0(3) . . ?
C53 C52 Fe2 70.04(17) . . ?
C51 C52 Fe2 69.59(16) . . ?
C53 C52 H52 126.0 . . ?
C51 C52 H52 126.0 . . ?
Fe2 C52 H52 125.9 . . ?
C54 C53 C52 108.0(3) . . ?
C54 C53 Fe2 70.27(17) . . ?
C52 C53 Fe2 69.01(16) . . ?
C54 C53 H53 126.0 . . ?
C52 C53 H53 126.0 . . ?
Fe2 C53 H53 126.3 . . ?
C53 C54 C55 108.5(3) . . ?
C53 C54 Fe2 69.52(17) . . ?
C55 C54 Fe2 69.48(16) . . ?
C53 C54 H54 125.8 . . ?
C55 C54 H54 125.8 . . ?
Fe2 C54 H54 126.8 . . ?
C54 C55 C51 108.3(3) . . ?
C54 C55 Fe2 70.09(16) . . ?
C51 C55 Fe2 69.20(15) . . ?
C54 C55 H55 125.9 . . ?
C51 C55 H55 125.9 . . ?
Fe2 C55 H55 126.4 . . ?
C57 C56 C60 107.4(2) . . ?
C57 C56 Fe2 69.22(15) . . ?
C60 C56 Fe2 69.43(16) . . ?
C57 C56 Sb4 124.8(2) . . ?
C60 C56 Sb4 127.3(2) . . ?
Fe2 C56 Sb4 120.42(13) . . ?
C58 C57 C56 108.5(3) . . ?
C58 C57 Fe2 70.25(16) . . ?
C56 C57 Fe2 69.71(15) . . ?
C58 C57 H57 125.7 . . ?
C56 C57 H57 125.7 . . ?
Fe2 C57 H57 125.9 . . ?
C57 C58 C59 107.9(3) . . ?
C57 C58 Fe2 69.04(16) . . ?
C59 C58 Fe2 69.86(17) . . ?
C57 C58 H58 126.0 . . ?
C59 C58 H58 126.0 . . ?
Fe2 C58 H58 126.6 . . ?
C58 C59 C60 108.2(3) . . ?
C58 C59 Fe2 69.60(17) . . ?
C60 C59 Fe2 69.09(16) . . ?
C58 C59 H59 125.9 . . ?
C60 C59 H59 125.9 . . ?
Fe2 C59 H59 127.0 . . ?
C59 C60 C56 108.0(3) . . ?
C59 C60 Fe2 70.11(17) . . ?
C56 C60 Fe2 69.48(16) . . ?
C59 C60 H60 126.0 . . ?
C56 C60 H60 126.0 . . ?
Fe2 C60 H60 126.0 . . ?
C62 C61 C66 119.8(3) . . ?
C62 C61 Sb3 120.2(2) . . ?
C66 C61 Sb3 119.9(2) . . ?
C61 C62 C63 120.3(3) . . ?
C61 C62 H62 119.8 . . ?
C63 C62 H62 119.8 . . ?
C64 C63 C62 119.9(3) . . ?
C64 C63 H63 120.0 . . ?
C62 C63 H63 120.0 . . ?
C63 C64 C65 120.2(3) . . ?
C63 C64 H64 119.9 . . ?
C65 C64 H64 119.9 . . ?
C64 C65 C66 120.1(3) . . ?
C64 C65 H65 119.9 . . ?
C66 C65 H65 119.9 . . ?
C65 C66 C61 119.5(3) . . ?
C65 C66 H66 120.2 . . ?
C61 C66 H66 120.2 . . ?
C72 C67 C68 118.8(3) . . ?
C72 C67 Sb3 117.8(2) . . ?
C68 C67 Sb3 123.0(2) . . ?
C67 C68 C69 119.7(3) . . ?
C67 C68 H68 120.2 . . ?
C69 C68 H68 120.2 . . ?
C70 C69 C68 121.1(4) . . ?
C70 C69 H69 119.5 . . ?
C68 C69 H69 119.5 . . ?
C69 C70 C71 120.1(3) . . ?
C69 C70 H70 119.9 . . ?
C71 C70 H70 119.9 . . ?
C72 C71 C70 119.4(3) . . ?
C72 C71 H71 120.3 . . ?
C70 C71 H71 120.3 . . ?
C67 C72 C71 120.8(3) . . ?
C67 C72 H72 119.6 . . ?
C71 C72 H72 119.6 . . ?
C74 C73 C78 120.2(3) . . ?
C74 C73 Sb4 120.4(2) . . ?
C78 C73 Sb4 119.5(2) . . ?
C73 C74 C75 119.0(4) . . ?
C73 C74 H74 120.5 . . ?
C75 C74 H74 120.5 . . ?
C76 C75 C74 120.5(5) . . ?
C76 C75 H75 119.8 . . ?
C74 C75 H75 119.8 . . ?
C77 C76 C75 120.4(4) . . ?
C77 C76 H76 119.8 . . ?
C75 C76 H76 119.8 . . ?
C76 C77 C78 119.6(4) . . ?
C76 C77 H77 120.2 . . ?
C78 C77 H77 120.2 . . ?
C77 C78 C73 120.4(4) . . ?
C77 C78 H78 119.8 . . ?
C73 C78 H78 119.8 . . ?
C84 C79 C80 119.5(3) . . ?
C84 C79 Sb4 120.7(2) . . ?
C80 C79 Sb4 119.7(2) . . ?
C81 C80 C79 120.5(3) . . ?
C81 C80 H80 119.7 . . ?
C79 C80 H80 119.7 . . ?
C82 C81 C80 119.6(3) . . ?
C82 C81 H81 120.2 . . ?
C80 C81 H81 120.2 . . ?
C83 C82 C81 120.0(3) . . ?
C83 C82 H82 120.0 . . ?
C81 C82 H82 120.0 . . ?
C82 C83 C84 120.4(3) . . ?
C82 C83 H83 119.8 . . ?
C84 C83 H83 119.8 . . ?
C79 C84 C83 119.9(3) . . ?
C79 C84 H84 120.1 . . ?
C83 C84 H84 120.1 . . ?
Cl1 Au2 Cl1 180.0 . 3_766 ?
Cl2 Au3 Cl3 163.39(14) 3_776 . ?
Cl2 Au3 Cl2 19.94(17) 3_776 . ?
Cl3 Au3 Cl2 176.23(7) . . ?
Cl2 Au3 Au3 13.61(12) 3_776 3_776 ?
Cl3 Au3 Au3 176.65(6) . 3_776 ?
Cl2 Au3 Au3 6.34(5) . 3_776 ?
Au3 Cl2 Cl2 144.1(3) 3_776 3_776 ?
Au3 Cl2 Au3 160.06(17) 3_776 . ?
Cl2 Cl2 Au3 15.96(13) 3_776 . ?
C1S C1S Cl1S 108.6(4) 3_676 . ?
C1S C1S H1S1 110.0 3_676 . ?
Cl1S C1S H1S1 110.0 . . ?
C1S C1S H1S2 110.0 3_676 . ?
Cl1S C1S H1S2 110.0 . . ?
H1S1 C1S H1S2 108.4 . . ?

loop_
_geom_bond_atom_site_label_1
_geom_bond_atom_site_label_2
_geom_bond_distance
_geom_bond_site_symmetry_2
_geom_bond_publ_flag
Au1 Sb2 2.6319(2) . ?
Au1 Sb3 2.6405(2) . ?
Au1 Sb1 2.6495(2) . ?
Au1 Sb4 2.6587(2) . ?
Sb1 C1 2.107(3) . ?
Sb1 C11 2.125(3) . ?
Sb1 C17 2.137(3) . ?
Sb2 C6 2.098(3) . ?
Sb2 C29 2.129(3) . ?
Sb2 C23 2.137(3) . ?
Sb3 C51 2.099(3) . ?
Sb3 C67 2.128(3) . ?
Sb3 C61 2.133(3) . ?
Sb4 C56 2.108(3) . ?
Sb4 C73 2.136(3) . ?
Sb4 C79 2.140(3) . ?
Fe1 C10 2.038(3) . ?
Fe1 C1 2.044(3) . ?
Fe1 C2 2.046(3) . ?
Fe1 C5 2.049(3) . ?
Fe1 C7 2.049(3) . ?
Fe1 C8 2.052(3) . ?
Fe1 C6 2.052(3) . ?
Fe1 C9 2.054(3) . ?
Fe1 C4 2.055(3) . ?
Fe1 C3 2.057(3) . ?
Fe2 C52 2.036(3) . ?
Fe2 C57 2.036(3) . ?
Fe2 C51 2.041(3) . ?
Fe2 C60 2.042(3) . ?
Fe2 C56 2.042(3) . ?
Fe2 C53 2.049(3) . ?
Fe2 C55 2.051(3) . ?
Fe2 C58 2.052(3) . ?
Fe2 C59 2.055(3) . ?
Fe2 C54 2.059(3) . ?
C1 C5 1.428(4) . ?
C1 C2 1.434(4) . ?
C2 C3 1.426(4) . ?
C2 H2 0.9500 . ?
C3 C4 1.413(5) . ?
C3 H3 0.9500 . ?
C4 C5 1.433(4) . ?
C4 H4 0.9500 . ?
C5 H5 0.9500 . ?
C6 C7 1.435(4) . ?
C6 C10 1.437(4) . ?
C7 C8 1.419(4) . ?
C7 H7 0.9500 . ?
C8 C9 1.411(5) . ?
C8 H8 0.9500 . ?
C9 C10 1.426(4) . ?
C9 H9 0.9500 . ?
C10 H10 0.9500 . ?
C11 C12 1.379(4) . ?
C11 C16 1.388(5) . ?
C12 C13 1.393(5) . ?
C12 H12 0.9500 . ?
C13 C14 1.365(6) . ?
C13 H13 0.9500 . ?
C14 C15 1.381(6) . ?
C14 H14 0.9500 . ?
C15 C16 1.388(5) . ?
C15 H15 0.9500 . ?
C16 H16 0.9500 . ?
C17 C18 1.389(5) . ?
C17 C22 1.394(5) . ?
C18 C19 1.396(5) . ?
C18 H18 0.9500 . ?
C19 C20 1.385(6) . ?
C19 H19 0.9500 . ?
C20 C21 1.376(7) . ?
C20 H20 0.9500 . ?
C21 C22 1.399(5) . ?
C21 H21 0.9500 . ?
C22 H22 0.9500 . ?
C23 C28 1.388(4) . ?
C23 C24 1.393(4) . ?
C24 C25 1.396(4) . ?
C24 H24 0.9500 . ?
C25 C26 1.383(5) . ?
C25 H25 0.9500 . ?
C26 C27 1.380(5) . ?
C26 H26 0.9500 . ?
C27 C28 1.395(4) . ?
C27 H27 0.9500 . ?
C28 H28 0.9500 . ?
C29 C34 1.379(4) . ?
C29 C30 1.396(4) . ?
C30 C31 1.387(4) . ?
C30 H30 0.9500 . ?
C31 C32 1.387(5) . ?
C31 H31 0.9500 . ?
C32 C33 1.382(5) . ?
C32 H32 0.9500 . ?
C33 C34 1.393(4) . ?
C33 H33 0.9500 . ?
C34 H34 0.9500 . ?
C51 C55 1.428(4) . ?
C51 C52 1.435(4) . ?
C52 C53 1.429(4) . ?
C52 H52 0.9500 . ?
C53 C54 1.412(5) . ?
C53 H53 0.9500 . ?
C54 C55 1.420(4) . ?
C54 H54 0.9500 . ?
C55 H55 0.9500 . ?
C56 C57 1.431(4) . ?
C56 C60 1.434(4) . ?
C57 C58 1.422(4) . ?
C57 H57 0.9500 . ?
C58 C59 1.423(4) . ?
C58 H58 0.9500 . ?
C59 C60 1.428(4) . ?
C59 H59 0.9500 . ?
C60 H60 0.9500 . ?
C61 C62 1.380(4) . ?
C61 C66 1.401(4) . ?
C62 C63 1.395(4) . ?
C62 H62 0.9500 . ?
C63 C64 1.378(5) . ?
C63 H63 0.9500 . ?
C64 C65 1.387(5) . ?
C64 H64 0.9500 . ?
C65 C66 1.391(4) . ?
C65 H65 0.9500 . ?
C66 H66 0.9500 . ?
C67 C72 1.385(4) . ?
C67 C68 1.386(5) . ?
C68 C69 1.398(5) . ?
C68 H68 0.9500 . ?
C69 C70 1.346(6) . ?
C69 H69 0.9500 . ?
C70 C71 1.388(6) . ?
C70 H70 0.9500 . ?
C71 C72 1.388(5) . ?
C71 H71 0.9500 . ?
C72 H72 0.9500 . ?
C73 C74 1.382(5) . ?
C73 C78 1.387(5) . ?
C74 C75 1.398(5) . ?
C74 H74 0.9500 . ?
C75 C76 1.377(8) . ?
C75 H75 0.9500 . ?
C76 C77 1.375(8) . ?
C76 H76 0.9500 . ?
C77 C78 1.384(5) . ?
C77 H77 0.9500 . ?
C78 H78 0.9500 . ?
C79 C84 1.385(4) . ?
C79 C80 1.397(4) . ?
C80 C81 1.389(4) . ?
C80 H80 0.9500 . ?
C81 C82 1.387(5) . ?
C81 H81 0.9500 . ?
C82 C83 1.385(5) . ?
C82 H82 0.9500 . ?
C83 C84 1.392(5) . ?
C83 H83 0.9500 . ?
C84 H84 0.9500 . ?
Au2 Cl1 2.2489(8) . ?
Au2 Cl1 2.2489(8) 3_766 ?
Au3 Cl2 1.066(2) 3_776 ?
Au3 Cl3 2.263(2) . ?
Au3 Cl2 2.272(3) . ?
Au3 Au3 3.2945(8) 3_776 ?
Cl2 Cl2 1.322(5) 3_776 ?
C1S C1S 1.489(8) 3_676 ?
C1S Cl1S 1.790(4) . ?
C1S H1S1 0.9900 . ?
C1S H1S2 0.9900 . ?
